data_4302025
loop_
_publ_author_name
'Chelladurai Ganesamoorthy'
'Maravanji S. Balakrishna'
'Joel T. Mague'

_publ_section_title
;
Group 11 Metal Chemistry of a Tetradentate Ligand,
Phenylene-1,4-diaminotetra(phosphonite), p-C6H4[N{P(OC6H4OMe-o)2}2]2
;
_journal_name_full 'Inorganic Chemistry'
_journal_page_first 3768
_journal_page_last 3782
_journal_paper_doi 10.1021/ic900085e
_journal_volume 48
_journal_year 2009
_chemical_formula_moiety 'C109 H101 Ag4 N14 O16 P4, 4(C F3 O3 S), 0.5(C H2 Cl2), 0.5(O2)'
_chemical_formula_sum 'C113.5 H102 Ag4 Cl F12 N14 O29 P4 S4'
_chemical_formula_weight 3073.19
_chemical_name_systematic
; 
 ? 
;
_space_group_IT_number 2
_symmetry_cell_setting triclinic
_symmetry_space_group_name_Hall '-P 1'
_symmetry_space_group_name_H-M 'P -1'
_atom_sites_solution_hydrogens geom
_atom_sites_solution_primary direct
_atom_sites_solution_secondary difmap
_audit_creation_method SHELXL-97
_cell_angle_alpha 103.965(2)
_cell_angle_beta 103.251(2)
_cell_angle_gamma 104.149(2)
_cell_formula_units_Z 1
_cell_length_a 13.465(2)
_cell_length_b 15.172(2)
_cell_length_c 18.297(2)
_cell_measurement_reflns_used 4382
_cell_measurement_temperature 100(2)
_cell_measurement_theta_max 24.64
_cell_measurement_theta_min 2.31
_cell_volume 3348.3(8)
_computing_cell_refinement 'Bruker APEX2 (Bruker-AXS, 2007)'
_computing_data_collection 'Bruker APEX2 (Bruker-AXS, 2007)'
_computing_data_reduction 'Bruker SAINT+ (Bruker-AXS, 2006)'
_computing_molecular_graphics 'Bruker APEX2 (Bruker-AXS, 2007)'
_computing_publication_material 'Bruker APEX2 (Bruker-AXS, 2007)'
_computing_structure_refinement 'SHELXL-97 (Sheldrick, 1997)'
_computing_structure_solution 'SHELXS-97 (Sheldrick, 1997)'
_diffrn_ambient_temperature 100(2)
_diffrn_measured_fraction_theta_full 0.987
_diffrn_measured_fraction_theta_max 0.987
_diffrn_measurement_device_type 'Bruker-AXS Smart APEX CCD area detector'
_diffrn_measurement_method 'phi and omega scans'
_diffrn_radiation_monochromator graphite
_diffrn_radiation_source 'fine-focus sealed tube'
_diffrn_radiation_type MoK\a
_diffrn_radiation_wavelength 0.71073
_diffrn_reflns_av_R_equivalents 0.0479
_diffrn_reflns_av_sigmaI/netI 0.0598
_diffrn_reflns_limit_h_max 15
_diffrn_reflns_limit_h_min -15
_diffrn_reflns_limit_k_max 17
_diffrn_reflns_limit_k_min -17
_diffrn_reflns_limit_l_max 21
_diffrn_reflns_limit_l_min 0
_diffrn_reflns_number 39668
_diffrn_reflns_theta_full 24.75
_diffrn_reflns_theta_max 24.75
_diffrn_reflns_theta_min 1.20
_exptl_absorpt_coefficient_mu 0.797
_exptl_absorpt_correction_T_max 0.9353
_exptl_absorpt_correction_T_min 0.6740
_exptl_absorpt_correction_type multi-scan
_exptl_absorpt_process_details 'TWINABS (Shewldrick 2007)'
_exptl_crystal_colour colourless
_exptl_crystal_density_diffrn 1.524
_exptl_crystal_density_method 'not measured'
_exptl_crystal_description Plate
_exptl_crystal_F_000 1550
_exptl_crystal_size_max 0.21
_exptl_crystal_size_mid 0.10
_exptl_crystal_size_min 0.09
_refine_diff_density_max 1.470
_refine_diff_density_min -0.820
_refine_diff_density_rms 0.152
_refine_ls_extinction_method none
_refine_ls_goodness_of_fit_ref 1.061
_refine_ls_hydrogen_treatment constr
_refine_ls_matrix_type full
_refine_ls_number_parameters 850
_refine_ls_number_reflns 11319
_refine_ls_number_restraints 81
_refine_ls_restrained_S_all 1.061
_refine_ls_R_factor_all 0.0983
_refine_ls_R_factor_gt 0.0669
_refine_ls_shift/su_max 0.003
_refine_ls_shift/su_mean 0.000
_refine_ls_structure_factor_coef Fsqd
_refine_ls_weighting_details 'calc w=1/[\s^2^(Fo^2^)+(0.1108P)^2^+7.7550P] where P=(Fo^2^+2Fc^2^)/3'
_refine_ls_weighting_scheme calc
_refine_ls_wR_factor_gt 0.1774
_refine_ls_wR_factor_ref 0.2023
_reflns_number_gt 8204
_reflns_number_total 11319
_reflns_threshold_expression >2sigma(I)
_cod_data_source_file ic900085e_si_001_07.cif
_cod_data_source_block msb363_0m
_cod_depositor_comments
;
The following automatic conversions were performed:
'_symmetry_cell_setting' value 'Triclinic' changed to 'triclinic'
according to '/home/saulius/struct/CIF-dictionaries/cif_core.dic'
dictionary named 'cif_core.dic' version 2.4.1 from 2010-06-29.

Automatic conversion script
Id: cif_fix_enum 1527 2010-12-29 10:47:43Z saulius 
;
_cod_original_cell_volume 3348.4(8)
_cod_original_formula_sum 'C113.50 H102 Ag4 Cl F12 N14 O29 P4 S4'
_cod_database_code 4302025

loop_
_symmetry_equiv_pos_as_xyz
'x, y, z'
'-x, -y, -z'

loop_
_atom_site_label
_atom_site_type_symbol
_atom_site_fract_x
_atom_site_fract_y
_atom_site_fract_z
_atom_site_U_iso_or_equiv
_atom_site_adp_type
_atom_site_occupancy
_atom_site_symmetry_multiplicity
_atom_site_calc_flag
_atom_site_refinement_flags
_atom_site_disorder_assembly
_atom_site_disorder_group
Ag1 Ag 0.54275(5) 0.79473(4) 0.34287(4) 0.03626(19) Uani 1 1 d . . .
Ag2 Ag 0.18015(5) 0.90998(4) 0.16701(3) 0.03466(18) Uani 1 1 d . . .
P1 P 0.42611(16) 0.86676(13) 0.28358(12) 0.0304(4) Uani 1 1 d . A .
P2 P 0.25572(16) 0.95553(14) 0.30781(11) 0.0314(4) Uani 1 1 d . A .
O1 O 0.3274(4) 0.7966(3) 0.2066(3) 0.0318(12) Uani 1 1 d . . .
O2 O 0.3508(5) 0.6735(4) 0.0885(3) 0.0393(13) Uani 1 1 d . . .
O3 O 0.4723(4) 0.9511(4) 0.2491(3) 0.0369(13) Uani 1 1 d . . .
O4 O 0.6144(10) 1.1190(6) 0.3089(7) 0.128(5) Uani 1 1 d . . .
O5 O 0.1857(5) 0.9275(5) 0.3636(4) 0.0554(17) Uani 1 1 d . . .
O6 O 0.1643(6) 0.7696(6) 0.4062(5) 0.073(2) Uani 1 1 d . . .
O7 O 0.3036(5) 1.0688(4) 0.3551(3) 0.0422(14) Uani 1 1 d D . .
N1 N 0.5148(6) 0.6820(5) 0.4077(5) 0.0457(18) Uani 1 1 d . . .
N2 N 0.7191(5) 0.8773(5) 0.4145(4) 0.0395(16) Uani 1 1 d . . .
N3 N 0.5822(7) 0.6803(6) 0.2468(5) 0.060(2) Uani 1 1 d . . .
N4 N 0.3636(5) 0.9221(4) 0.3411(3) 0.0316(14) Uani 1 1 d . . .
N5 N 0.2912(6) 0.9373(5) 0.0866(4) 0.0382(16) Uani 1 1 d . . .
N6 N 0.0784(5) 0.7525(5) 0.0903(4) 0.0389(16) Uani 1 1 d . . .
N7 N 0.0695(6) 0.9982(5) 0.1187(5) 0.0483(19) Uani 1 1 d . . .
C1 C 0.2906(6) 0.6987(5) 0.1993(4) 0.0297(16) Uani 1 1 d . . .
C2 C 0.2437(7) 0.6694(6) 0.2515(5) 0.043(2) Uani 1 1 d . . .
H2 H 0.2389 0.7147 0.2955 0.052 Uiso 1 1 calc R . .
C3 C 0.2022(8) 0.5701(6) 0.2389(6) 0.049(2) Uani 1 1 d . . .
H3 H 0.1681 0.5477 0.2740 0.059 Uiso 1 1 calc R . .
C4 C 0.2116(7) 0.5061(6) 0.1754(5) 0.044(2) Uani 1 1 d . . .
H4 H 0.1835 0.4394 0.1669 0.053 Uiso 1 1 calc R . .
C5 C 0.2609(7) 0.5367(6) 0.1239(5) 0.0380(19) Uani 1 1 d . . .
H5 H 0.2673 0.4915 0.0807 0.046 Uiso 1 1 calc R . .
C6 C 0.3015(6) 0.6343(5) 0.1354(4) 0.0320(17) Uani 1 1 d . . .
C7 C 0.3576(9) 0.6084(6) 0.0198(5) 0.051(2) Uani 1 1 d . . .
H7A H 0.3969 0.5664 0.0361 0.077 Uiso 1 1 calc R . .
H7B H 0.3957 0.6449 -0.0087 0.077 Uiso 1 1 calc R . .
H7C H 0.2850 0.5697 -0.0150 0.077 Uiso 1 1 calc R . .
C8 C 0.5664(8) 0.9602(6) 0.2301(6) 0.047(2) Uani 1 1 d . . .
C9 C 0.5859(9) 0.8870(9) 0.1818(6) 0.061(3) Uani 1 1 d . . .
H9 H 0.5324 0.8258 0.1610 0.073 Uiso 1 1 calc R . .
C10 C 0.6804(14) 0.8983(13) 0.1621(9) 0.098(5) Uani 1 1 d . . .
H10 H 0.6926 0.8460 0.1289 0.118 Uiso 1 1 calc R . .
C11 C 0.7573(19) 0.9891(18) 0.1925(16) 0.170(11) Uani 1 1 d . . .
H11 H 0.8231 0.9994 0.1802 0.204 Uiso 1 1 calc R . .
C12 C 0.7374(15) 1.0645(15) 0.2410(14) 0.159(10) Uani 1 1 d . . .
H12 H 0.7901 1.1261 0.2611 0.191 Uiso 1 1 calc R . .
C13 C 0.6423(11) 1.0517(9) 0.2605(9) 0.096(5) Uani 1 1 d . . .
C14 C 0.700(3) 1.2108(14) 0.350(2) 0.41(4) Uani 1 1 d . . .
H14A H 0.7502 1.2054 0.3956 0.614 Uiso 1 1 calc R . .
H14B H 0.6691 1.2608 0.3677 0.614 Uiso 1 1 calc R . .
H14C H 0.7396 1.2277 0.3135 0.614 Uiso 1 1 calc R . .
C15 C 0.5614(9) 0.7017(6) 0.4836(6) 0.059(3) Uani 1 1 d . . .
H15 H 0.5999 0.7667 0.5138 0.071 Uiso 1 1 calc R . .
C16 C 0.5581(10) 0.6341(7) 0.5222(6) 0.064(3) Uani 1 1 d . . .
H16 H 0.5943 0.6529 0.5773 0.077 Uiso 1 1 calc R . .
C17 C 0.5015(8) 0.5380(6) 0.4802(6) 0.049(2) Uani 1 1 d . . .
C18 C 0.4530(10) 0.5180(7) 0.4003(7) 0.084(4) Uani 1 1 d . . .
H18 H 0.4128 0.4540 0.3681 0.101 Uiso 1 1 calc R . .
C19 C 0.4635(10) 0.5914(7) 0.3674(7) 0.076(4) Uani 1 1 d . . .
H19 H 0.4314 0.5752 0.3120 0.092 Uiso 1 1 calc R . .
C20 C 0.7893(8) 0.8336(8) 0.4334(7) 0.069(3) Uani 1 1 d . . .
H20 H 0.7628 0.7663 0.4225 0.083 Uiso 1 1 calc R . .
C21 C 0.8976(8) 0.8776(8) 0.4677(8) 0.069(3) Uani 1 1 d . . .
H21 H 0.9428 0.8412 0.4816 0.083 Uiso 1 1 calc R . .
C22 C 0.9414(6) 0.9746(6) 0.4820(5) 0.0360(19) Uani 1 1 d . . .
C23 C 0.8669(9) 1.0196(8) 0.4642(9) 0.076(4) Uani 1 1 d . . .
H23 H 0.8910 1.0871 0.4752 0.092 Uiso 1 1 calc R . .
C24 C 0.7602(8) 0.9718(7) 0.4314(8) 0.067(3) Uani 1 1 d . . .
H24 H 0.7126 1.0071 0.4200 0.081 Uiso 1 1 calc R . .
C25 C 0.0841(8) 0.8569(8) 0.3331(6) 0.054(3) Uani 1 1 d . . .
C26 C -0.0023(8) 0.8711(8) 0.2883(6) 0.060(3) Uani 1 1 d . . .
H26 H 0.0048 0.9290 0.2756 0.072 Uiso 1 1 calc R . .
C27 C -0.1034(9) 0.7979(12) 0.2606(8) 0.087(4) Uani 1 1 d . . .
H27 H -0.1651 0.8041 0.2273 0.105 Uiso 1 1 calc R . .
C28 C -0.1087(10) 0.7169(10) 0.2841(8) 0.085(4) Uani 1 1 d . . .
H28 H -0.1769 0.6690 0.2674 0.102 Uiso 1 1 calc R . .
C29 C -0.0249(10) 0.7008(10) 0.3285(8) 0.079(4) Uani 1 1 d . . .
H29 H -0.0333 0.6421 0.3399 0.095 Uiso 1 1 calc R . .
C30 C 0.0727(8) 0.7709(8) 0.3569(6) 0.057(3) Uani 1 1 d . . .
C31 C 0.1556(13) 0.6872(12) 0.4317(10) 0.109(5) Uani 1 1 d . . .
H31A H 0.1182 0.6911 0.4719 0.164 Uiso 1 1 calc R . .
H31B H 0.2277 0.6845 0.4544 0.164 Uiso 1 1 calc R . .
H31C H 0.1149 0.6295 0.3865 0.164 Uiso 1 1 calc R . .
C32 C 0.2926(11) 1.1342(10) 0.3183(10) 0.034(2) Uani 0.50 1 d PGDU A 1
C33 C 0.3701(10) 1.1712(10) 0.2854(10) 0.045(4) Uani 0.50 1 d PGU A 1
H33 H 0.4299 1.1482 0.2867 0.053 Uiso 0.50 1 calc PR A 1
C34 C 0.3601(11) 1.2417(10) 0.2505(9) 0.069(4) Uani 0.50 1 d PGU A 1
H34 H 0.4131 1.2670 0.2280 0.083 Uiso 0.50 1 calc PR A 1
C35 C 0.2727(12) 1.2753(9) 0.2486(9) 0.057(4) Uani 0.50 1 d PGU A 1
H35 H 0.2658 1.3236 0.2247 0.068 Uiso 0.50 1 calc PR A 1
C36 C 0.1951(10) 1.2384(10) 0.2815(9) 0.056(4) Uani 0.50 1 d PGU A 1
H36 H 0.1354 1.2614 0.2802 0.068 Uiso 0.50 1 calc PR A 1
C37 C 0.2051(10) 1.1678(10) 0.3164(9) 0.050(3) Uani 0.50 1 d PGDU A 1
O8 O 0.1294(12) 1.1231(12) 0.3456(10) 0.074(3) Uani 0.50 1 d PD A 1
C38 C 0.029(2) 1.144(3) 0.3382(15) 0.108(12) Uani 0.50 1 d P A 1
H38A H -0.0141 1.1059 0.3634 0.162 Uiso 0.50 1 calc PR A 1
H38B H -0.0108 1.1266 0.2821 0.162 Uiso 0.50 1 calc PR A 1
H38C H 0.0435 1.2119 0.3642 0.162 Uiso 0.50 1 calc PR A 1
C32A C 0.2671(11) 1.1311(10) 0.3198(10) 0.034(2) Uani 0.50 1 d PGDU A 2
C33A C 0.1755(10) 1.1529(10) 0.3294(9) 0.045(4) Uani 0.50 1 d PGU A 2
H33A H 0.1330 1.1199 0.3553 0.053 Uiso 0.50 1 calc PR A 2
C34A C 0.1461(10) 1.2230(10) 0.3011(9) 0.069(4) Uani 0.50 1 d PGU A 2
H34A H 0.0835 1.2379 0.3077 0.083 Uiso 0.50 1 calc PR A 2
C35A C 0.2084(12) 1.2713(9) 0.2633(9) 0.057(4) Uani 0.50 1 d PGU A 2
H35A H 0.1883 1.3193 0.2439 0.068 Uiso 0.50 1 calc PR A 2
C36A C 0.3000(11) 1.2496(9) 0.2536(8) 0.056(4) Uani 0.50 1 d PGU A 2
H36A H 0.3425 1.2826 0.2277 0.068 Uiso 0.50 1 calc PR A 2
C37A C 0.3294(9) 1.1795(10) 0.2819(9) 0.050(3) Uani 0.50 1 d PGDU A 2
O8A O 0.4176(12) 1.1631(12) 0.2765(10) 0.074(3) Uani 0.50 1 d PD A 2
C39 C 0.3375(8) 0.8756(6) 0.0576(5) 0.043(2) Uani 1 1 d . . .
H39 H 0.3139 0.8127 0.0608 0.052 Uiso 1 1 calc R . .
C40 C 0.4185(7) 0.8958(6) 0.0227(5) 0.041(2) Uani 1 1 d . . .
H40 H 0.4479 0.8475 0.0031 0.049 Uiso 1 1 calc R . .
C41 C 0.4565(7) 0.9876(6) 0.0167(5) 0.041(2) Uani 1 1 d . . .
C42 C 0.4074(9) 1.0516(7) 0.0481(8) 0.068(3) Uani 1 1 d . . .
H42 H 0.4296 1.1155 0.0467 0.082 Uiso 1 1 calc R . .
C43 C 0.3278(9) 1.0252(7) 0.0811(7) 0.060(3) Uani 1 1 d . . .
H43 H 0.2967 1.0719 0.1012 0.072 Uiso 1 1 calc R . .
C44 C 0.0337(7) 0.6905(6) 0.1245(5) 0.045(2) Uani 1 1 d . . .
H44 H 0.0240 0.7158 0.1742 0.053 Uiso 1 1 calc R . .
C45 C 0.0012(7) 0.5922(6) 0.0912(5) 0.044(2) Uani 1 1 d . . .
H45 H -0.0307 0.5520 0.1177 0.053 Uiso 1 1 calc R . .
C46 C 0.0152(6) 0.5518(5) 0.0189(5) 0.0334(19) Uani 1 1 d . . .
C47 C 0.0556(7) 0.6169(6) -0.0192(5) 0.043(2) Uani 1 1 d . . .
H47 H 0.0615 0.5936 -0.0706 0.051 Uiso 1 1 calc R . .
C48 C 0.0862(7) 0.7136(6) 0.0182(5) 0.042(2) Uani 1 1 d . . .
H48 H 0.1146 0.7557 -0.0083 0.050 Uiso 1 1 calc R . .
C49 C 0.5935(7) 0.6229(8) 0.2010(6) 0.052(2) Uani 1 1 d . . .
C50 C 0.6087(10) 0.5440(9) 0.1420(7) 0.080(4) Uani 1 1 d . . .
H50A H 0.6693 0.5257 0.1676 0.120 Uiso 1 1 calc R . .
H50B H 0.6236 0.5660 0.0983 0.120 Uiso 1 1 calc R . .
H50C H 0.5431 0.4885 0.1215 0.120 Uiso 1 1 calc R . .
C51 C 0.0242(7) 1.0486(7) 0.1066(5) 0.044(2) Uani 1 1 d . . .
C52 C -0.0346(9) 1.1157(9) 0.0876(7) 0.069(3) Uani 1 1 d . . .
H52A H -0.0186 1.1337 0.0426 0.104 Uiso 1 1 calc R . .
H52B H -0.0117 1.1732 0.1336 0.104 Uiso 1 1 calc R . .
H52C H -0.1121 1.0842 0.0741 0.104 Uiso 1 1 calc R . .
C53 C 0.4190(6) 0.9131(5) 0.4759(5) 0.0341(18) Uani 1 1 d . . .
H53 H 0.3635 0.8534 0.4589 0.041 Uiso 1 1 calc R A .
C54 C 0.4315(6) 0.9639(5) 0.4240(4) 0.0258(15) Uani 1 1 d . A .
C55 C 0.5130(6) 1.0510(5) 0.4471(4) 0.0326(17) Uani 1 1 d . . .
H55 H 0.5217 1.0853 0.4107 0.039 Uiso 1 1 calc R A .
S1 S 0.3634(3) 0.3180(2) 0.0441(2) 0.0683(8) Uani 1 1 d . . .
O9 O 0.3849(8) 0.3616(9) 0.1290(7) 0.119(4) Uani 1 1 d . . .
O10 O 0.3607(8) 0.3873(6) 0.0056(7) 0.097(3) Uani 1 1 d . . .
O11 O 0.4144(7) 0.2541(6) 0.0185(9) 0.128(5) Uani 1 1 d . . .
F1 F 0.2072(6) 0.1729(5) 0.0409(6) 0.111(3) Uani 1 1 d . . .
F2 F 0.1797(7) 0.2100(7) -0.0617(5) 0.110(3) Uani 1 1 d . . .
F3 F 0.1620(5) 0.2964(5) 0.0391(4) 0.079(2) Uani 1 1 d . . .
C56 C 0.2234(9) 0.2472(7) 0.0149(7) 0.055(3) Uani 1 1 d . . .
S2 S 0.9381(3) 0.3684(3) 0.2604(4) 0.1138(16) Uani 1 1 d . . .
O12 O 0.9140(9) 0.2951(9) 0.2923(11) 0.183(8) Uani 1 1 d . . .
O13 O 0.9980(9) 0.3538(10) 0.2057(9) 0.143(5) Uani 1 1 d . . .
O14 O 0.989(2) 0.4665(11) 0.3232(12) 0.234(10) Uani 1 1 d . . .
F4 F 0.8474(10) 0.4576(8) 0.1825(6) 0.144(4) Uani 1 1 d . . .
F5 F 0.7551(14) 0.388(2) 0.2483(13) 0.335(16) Uani 1 1 d . . .
F6 F 0.7690(10) 0.3024(12) 0.1439(12) 0.234(9) Uani 1 1 d . . .
C57 C 0.835(2) 0.3865(19) 0.2151(15) 0.165(12) Uani 1 1 d . . .
C58 C 0.143(5) 0.456(6) 0.507(3) 0.13(3) Uani 0.25 1 d P . .
H58A H 0.1016 0.4848 0.5378 0.152 Uiso 0.25 1 calc PR . .
H58B H 0.1044 0.4415 0.4505 0.152 Uiso 0.25 1 calc PR . .
Cl1 Cl 0.1369(12) 0.3603(9) 0.5204(9) 0.085(4) Uani 0.25 1 d P . .
Cl2 Cl 0.2643(12) 0.5433(9) 0.5276(10) 0.092(5) Uani 0.25 1 d P . .
O15 O 0.2853(17) 0.4494(16) 0.6313(12) 0.109(6) Uani 0.50 1 d PU . .

loop_
_atom_site_aniso_label
_atom_site_aniso_U_11
_atom_site_aniso_U_22
_atom_site_aniso_U_33
_atom_site_aniso_U_23
_atom_site_aniso_U_13
_atom_site_aniso_U_12
Ag1 0.0334(3) 0.0278(3) 0.0449(4) 0.0101(3) 0.0050(3) 0.0129(3)
Ag2 0.0415(4) 0.0254(3) 0.0328(3) 0.0093(3) 0.0025(3) 0.0111(3)
P1 0.0335(11) 0.0195(9) 0.0333(11) 0.0068(8) 0.0043(9) 0.0073(8)
P2 0.0326(11) 0.0289(10) 0.0312(10) 0.0110(8) 0.0040(8) 0.0110(8)
O1 0.036(3) 0.017(2) 0.036(3) 0.008(2) 0.003(2) 0.006(2)
O2 0.051(3) 0.025(3) 0.044(3) 0.009(2) 0.020(3) 0.015(3)
O3 0.040(3) 0.020(3) 0.046(3) 0.008(2) 0.013(3) 0.003(2)
O4 0.165(10) 0.035(4) 0.157(10) -0.015(5) 0.118(9) -0.035(5)
O5 0.034(3) 0.077(5) 0.051(4) 0.031(4) 0.005(3) 0.006(3)
O6 0.070(5) 0.087(6) 0.078(5) 0.047(5) 0.027(4) 0.028(4)
O7 0.057(4) 0.032(3) 0.033(3) 0.005(2) 0.000(3) 0.023(3)
N1 0.046(4) 0.025(4) 0.056(5) 0.013(3) 0.002(4) 0.006(3)
N2 0.031(4) 0.037(4) 0.047(4) 0.008(3) 0.008(3) 0.014(3)
N3 0.065(6) 0.051(5) 0.058(5) -0.004(4) 0.010(4) 0.036(4)
N4 0.034(4) 0.026(3) 0.029(3) 0.008(3) 0.000(3) 0.009(3)
N5 0.048(4) 0.030(4) 0.041(4) 0.018(3) 0.013(3) 0.015(3)
N6 0.040(4) 0.029(4) 0.038(4) 0.011(3) -0.003(3) 0.007(3)
N7 0.048(5) 0.042(4) 0.051(5) 0.017(4) 0.003(4) 0.017(4)
C1 0.031(4) 0.020(4) 0.032(4) 0.008(3) 0.000(3) 0.008(3)
C2 0.046(5) 0.033(5) 0.039(5) 0.004(4) 0.005(4) 0.008(4)
C3 0.056(6) 0.036(5) 0.048(6) 0.021(4) 0.006(5) 0.002(4)
C4 0.045(5) 0.028(4) 0.048(5) 0.012(4) 0.005(4) 0.003(4)
C5 0.041(5) 0.025(4) 0.043(5) 0.009(4) 0.002(4) 0.013(4)
C6 0.035(4) 0.027(4) 0.033(4) 0.014(3) 0.005(3) 0.010(3)
C7 0.078(7) 0.036(5) 0.048(5) 0.007(4) 0.033(5) 0.027(5)
C8 0.052(6) 0.039(5) 0.046(5) 0.010(4) 0.021(4) 0.007(4)
C9 0.067(7) 0.073(7) 0.060(7) 0.023(6) 0.032(6) 0.036(6)
C10 0.123(13) 0.128(14) 0.093(11) 0.057(10) 0.065(10) 0.074(12)
C11 0.18(2) 0.15(2) 0.23(3) 0.064(19) 0.18(2) 0.038(17)
C12 0.115(14) 0.120(15) 0.22(2) 0.024(15) 0.117(16) -0.037(12)
C13 0.093(10) 0.058(8) 0.118(12) 0.000(7) 0.071(9) -0.020(7)
C14 0.46(5) 0.090(15) 0.53(6) -0.14(3) 0.41(5) -0.16(2)
C15 0.093(8) 0.026(5) 0.053(6) 0.010(4) 0.028(6) 0.005(5)
C16 0.096(9) 0.027(5) 0.053(6) 0.008(4) 0.016(6) 0.002(5)
C17 0.052(6) 0.023(4) 0.061(6) 0.014(4) 0.002(5) 0.004(4)
C18 0.093(9) 0.024(5) 0.082(8) 0.018(5) -0.040(7) -0.015(5)
C19 0.086(8) 0.027(5) 0.075(8) 0.013(5) -0.029(6) -0.002(5)
C20 0.046(6) 0.045(6) 0.104(9) 0.035(6) -0.004(6) 0.009(5)
C21 0.041(6) 0.048(6) 0.105(9) 0.027(6) -0.003(6) 0.014(5)
C22 0.034(4) 0.030(4) 0.043(5) 0.010(4) 0.012(4) 0.010(4)
C23 0.048(6) 0.037(6) 0.134(12) 0.024(7) 0.014(7) 0.014(5)
C24 0.040(6) 0.034(5) 0.114(9) 0.008(6) 0.007(6) 0.017(4)
C25 0.038(5) 0.062(6) 0.055(6) 0.014(5) 0.016(5) 0.007(5)
C26 0.055(6) 0.071(7) 0.059(7) 0.028(6) 0.014(5) 0.023(5)
C27 0.042(6) 0.131(13) 0.074(8) 0.039(8) 0.002(6) 0.010(7)
C28 0.048(7) 0.099(10) 0.098(10) 0.054(9) 0.014(7) -0.006(6)
C29 0.068(8) 0.076(8) 0.084(9) 0.039(7) 0.014(7) 0.000(7)
C30 0.042(6) 0.078(7) 0.048(6) 0.016(5) 0.022(5) 0.012(5)
C31 0.116(13) 0.127(13) 0.131(14) 0.091(12) 0.061(11) 0.046(11)
C32 0.035(5) 0.036(4) 0.030(3) 0.009(3) 0.003(3) 0.016(3)
C33 0.043(5) 0.042(5) 0.051(5) 0.010(4) 0.006(4) 0.030(4)
C34 0.073(6) 0.064(6) 0.070(6) 0.023(4) 0.016(4) 0.026(4)
C35 0.065(6) 0.048(5) 0.056(5) 0.017(4) 0.007(4) 0.025(4)
C36 0.068(6) 0.052(5) 0.048(5) 0.024(4) 0.009(4) 0.017(4)
C37 0.052(5) 0.049(5) 0.047(5) 0.015(4) 0.015(4) 0.015(4)
O8 0.068(8) 0.087(8) 0.075(8) 0.019(6) 0.019(6) 0.045(7)
C38 0.088(19) 0.19(3) 0.072(16) 0.04(2) 0.012(15) 0.11(2)
C32A 0.035(5) 0.036(4) 0.030(3) 0.009(3) 0.003(3) 0.016(3)
C33A 0.043(5) 0.042(5) 0.051(5) 0.010(4) 0.006(4) 0.030(4)
C34A 0.073(6) 0.064(6) 0.070(6) 0.023(4) 0.016(4) 0.026(4)
C35A 0.065(6) 0.048(5) 0.056(5) 0.017(4) 0.007(4) 0.025(4)
C36A 0.068(6) 0.052(5) 0.048(5) 0.024(4) 0.009(4) 0.017(4)
C37A 0.052(5) 0.049(5) 0.047(5) 0.015(4) 0.015(4) 0.015(4)
O8A 0.068(8) 0.087(8) 0.075(8) 0.019(6) 0.019(6) 0.045(7)
C39 0.062(6) 0.024(4) 0.051(5) 0.015(4) 0.025(5) 0.015(4)
C40 0.054(5) 0.030(4) 0.044(5) 0.016(4) 0.017(4) 0.015(4)
C41 0.049(5) 0.025(4) 0.049(5) 0.017(4) 0.015(4) 0.009(4)
C42 0.075(7) 0.041(6) 0.129(11) 0.052(7) 0.060(8) 0.035(5)
C43 0.067(7) 0.035(5) 0.098(8) 0.029(5) 0.040(6) 0.031(5)
C44 0.047(5) 0.034(5) 0.042(5) 0.007(4) 0.012(4) 0.003(4)
C45 0.046(5) 0.032(5) 0.045(5) 0.007(4) 0.013(4) 0.002(4)
C46 0.035(4) 0.025(4) 0.032(4) 0.011(3) -0.006(3) 0.006(3)
C47 0.053(5) 0.033(4) 0.039(5) 0.013(4) 0.009(4) 0.010(4)
C48 0.052(5) 0.032(4) 0.036(5) 0.016(4) 0.001(4) 0.010(4)
C49 0.038(5) 0.061(6) 0.051(6) 0.017(5) 0.002(4) 0.015(5)
C50 0.072(8) 0.081(9) 0.069(8) -0.008(6) 0.017(6) 0.029(7)
C51 0.050(5) 0.043(5) 0.042(5) 0.018(4) 0.010(4) 0.020(4)
C52 0.077(8) 0.078(8) 0.074(7) 0.039(6) 0.019(6) 0.050(7)
C53 0.034(4) 0.019(4) 0.038(4) 0.012(3) 0.002(3) -0.003(3)
C54 0.025(4) 0.021(4) 0.026(4) 0.005(3) 0.002(3) 0.006(3)
C55 0.032(4) 0.033(4) 0.033(4) 0.019(3) 0.002(3) 0.011(3)
S1 0.0714(19) 0.0409(14) 0.105(3) 0.0374(16) 0.0345(18) 0.0178(13)
O9 0.094(7) 0.128(9) 0.105(8) 0.055(7) 0.007(6) -0.015(6)
O10 0.122(7) 0.052(5) 0.165(9) 0.056(6) 0.091(7) 0.046(5)
O11 0.067(6) 0.040(4) 0.292(16) 0.060(7) 0.069(8) 0.026(4)
F1 0.061(4) 0.068(5) 0.213(10) 0.084(6) 0.026(5) 0.013(4)
F2 0.092(6) 0.134(7) 0.082(6) -0.005(5) 0.035(5) 0.031(5)
F3 0.079(4) 0.061(4) 0.099(5) 0.006(4) 0.049(4) 0.024(3)
C56 0.067(7) 0.044(6) 0.063(7) 0.019(5) 0.024(5) 0.030(5)
S2 0.093(3) 0.076(2) 0.207(5) 0.090(3) 0.061(3) 0.030(2)
O12 0.085(7) 0.144(10) 0.33(2) 0.192(13) 0.003(10) 0.001(7)
O13 0.097(8) 0.166(12) 0.201(14) 0.065(11) 0.078(9) 0.065(8)
O14 0.40(3) 0.090(10) 0.216(18) 0.059(11) 0.12(2) 0.038(14)
F4 0.209(12) 0.132(8) 0.150(9) 0.081(8) 0.083(8) 0.096(8)
F5 0.232(16) 0.75(5) 0.37(2) 0.46(3) 0.234(18) 0.34(2)
F6 0.107(9) 0.199(15) 0.276(19) 0.021(14) -0.019(11) -0.034(9)
C57 0.25(3) 0.23(3) 0.20(2) 0.20(2) 0.17(2) 0.19(2)
C58 0.10(4) 0.22(9) 0.08(4) 0.09(5) 0.01(3) 0.05(5)
Cl1 0.102(10) 0.064(7) 0.114(10) 0.058(7) 0.050(8) 0.024(7)
Cl2 0.102(10) 0.075(8) 0.170(14) 0.089(9) 0.078(10) 0.065(8)
O15 0.112(8) 0.119(9) 0.112(8) 0.039(6) 0.044(6) 0.054(6)

loop_
_atom_type_symbol
_atom_type_description
_atom_type_scat_dispersion_real
_atom_type_scat_dispersion_imag
_atom_type_scat_source
C C 0.0033 0.0016 'International Tables Vol C Tables 4.2.6.8 and 6.1.1.4'
H H 0.0000 0.0000 'International Tables Vol C Tables 4.2.6.8 and 6.1.1.4'
N N 0.0061 0.0033 'International Tables Vol C Tables 4.2.6.8 and 6.1.1.4'
O O 0.0106 0.0060 'International Tables Vol C Tables 4.2.6.8 and 6.1.1.4'
F F 0.0171 0.0103 'International Tables Vol C Tables 4.2.6.8 and 6.1.1.4'
P P 0.1023 0.0942 'International Tables Vol C Tables 4.2.6.8 and 6.1.1.4'
S S 0.1246 0.1234 'International Tables Vol C Tables 4.2.6.8 and 6.1.1.4'
Ag Ag -0.8971 1.1015 'International Tables Vol C Tables 4.2.6.8 and 6.1.1.4'
Cl Cl 0.1484 0.1585 'International Tables Vol C Tables 4.2.6.8 and 6.1.1.4'

loop_
_geom_angle_atom_site_label_1
_geom_angle_atom_site_label_2
_geom_angle_atom_site_label_3
_geom_angle
_geom_angle_site_symmetry_1
_geom_angle_site_symmetry_3
_geom_angle_publ_flag
N2 Ag1 N1 97.9(2) . . ?
N2 Ag1 P1 122.63(18) . . ?
N1 Ag1 P1 131.02(19) . . ?
N2 Ag1 N3 95.1(3) . . ?
N1 Ag1 N3 87.7(3) . . ?
P1 Ag1 N3 112.2(2) . . ?
N6 Ag2 N5 96.8(2) . . ?
N6 Ag2 N7 101.9(2) . . ?
N5 Ag2 N7 93.5(2) . . ?
N6 Ag2 P2 122.16(17) . . ?
N5 Ag2 P2 120.74(17) . . ?
N7 Ag2 P2 116.35(19) . . ?
O3 P1 O1 99.8(3) . . ?
O3 P1 N4 99.5(3) . . ?
O1 P1 N4 102.7(3) . . ?
O3 P1 Ag1 119.5(2) . . ?
O1 P1 Ag1 115.97(19) . . ?
N4 P1 Ag1 116.4(2) . . ?
O5 P2 O7 96.4(3) . . ?
O5 P2 N4 101.0(3) . . ?
O7 P2 N4 99.8(3) . . ?
O5 P2 Ag2 122.4(2) . . ?
O7 P2 Ag2 116.8(2) . . ?
N4 P2 Ag2 116.3(2) . . ?
C1 O1 P1 118.3(4) . . ?
C6 O2 C7 117.0(6) . . ?
C8 O3 P1 120.7(5) . . ?
C13 O4 C14 114.6(14) . . ?
C25 O5 P2 122.0(6) . . ?
C30 O6 C31 115.9(10) . . ?
C32 O7 P2 121.5(8) . . ?
C32A O7 P2 118.5(8) . . ?
C15 N1 C19 116.4(8) . . ?
C15 N1 Ag1 122.5(6) . . ?
C19 N1 Ag1 120.4(7) . . ?
C20 N2 C24 115.1(8) . . ?
C20 N2 Ag1 122.1(6) . . ?
C24 N2 Ag1 122.3(6) . . ?
C49 N3 Ag1 175.2(9) . . ?
C54 N4 P2 121.1(5) . . ?
C54 N4 P1 111.5(5) . . ?
P2 N4 P1 125.1(4) . . ?
C39 N5 C43 115.3(8) . . ?
C39 N5 Ag2 123.4(5) . . ?
C43 N5 Ag2 120.0(6) . . ?
C48 N6 C44 116.3(7) . . ?
C48 N6 Ag2 121.4(6) . . ?
C44 N6 Ag2 119.9(5) . . ?
C51 N7 Ag2 170.1(7) . . ?
C2 C1 C6 122.2(7) . . ?
C2 C1 O1 120.7(7) . . ?
C6 C1 O1 117.1(7) . . ?
C1 C2 C3 118.6(8) . . ?
C1 C2 H2 120.7 . . ?
C3 C2 H2 120.7 . . ?
C4 C3 C2 119.5(9) . . ?
C4 C3 H3 120.3 . . ?
C2 C3 H3 120.3 . . ?
C3 C4 C5 121.4(8) . . ?
C3 C4 H4 119.3 . . ?
C5 C4 H4 119.3 . . ?
C4 C5 C6 119.7(8) . . ?
C4 C5 H5 120.1 . . ?
C6 C5 H5 120.1 . . ?
O2 C6 C5 125.4(7) . . ?
O2 C6 C1 115.9(6) . . ?
C5 C6 C1 118.7(7) . . ?
O2 C7 H7A 109.5 . . ?
O2 C7 H7B 109.5 . . ?
H7A C7 H7B 109.5 . . ?
O2 C7 H7C 109.5 . . ?
H7A C7 H7C 109.5 . . ?
H7B C7 H7C 109.5 . . ?
C9 C8 O3 123.6(9) . . ?
C9 C8 C13 120.2(10) . . ?
O3 C8 C13 116.2(9) . . ?
C8 C9 C10 122.6(13) . . ?
C8 C9 H9 118.7 . . ?
C10 C9 H9 118.7 . . ?
C9 C10 C11 117.8(15) . . ?
C9 C10 H10 121.1 . . ?
C11 C10 H10 121.1 . . ?
C12 C11 C10 120.0(15) . . ?
C12 C11 H11 120.0 . . ?
C10 C11 H11 120.0 . . ?
C13 C12 C11 121.4(16) . . ?
C13 C12 H12 119.3 . . ?
C11 C12 H12 119.3 . . ?
O4 C13 C12 127.1(13) . . ?
O4 C13 C8 114.9(10) . . ?
C12 C13 C8 118.0(14) . . ?
O4 C14 H14A 109.5 . . ?
O4 C14 H14B 109.5 . . ?
H14A C14 H14B 109.5 . . ?
O4 C14 H14C 109.5 . . ?
H14A C14 H14C 109.5 . . ?
H14B C14 H14C 109.5 . . ?
N1 C15 C16 124.1(9) . . ?
N1 C15 H15 117.9 . . ?
C16 C15 H15 117.9 . . ?
C15 C16 C17 119.8(10) . . ?
C15 C16 H16 120.1 . . ?
C17 C16 H16 120.1 . . ?
C18 C17 C16 115.6(9) . . ?
C18 C17 C17 122.9(10) . 2_666 ?
C16 C17 C17 121.4(11) . 2_666 ?
C19 C18 C17 119.6(9) . . ?
C19 C18 H18 120.2 . . ?
C17 C18 H18 120.2 . . ?
N1 C19 C18 124.3(10) . . ?
N1 C19 H19 117.8 . . ?
C18 C19 H19 117.8 . . ?
N2 C20 C21 125.0(10) . . ?
N2 C20 H20 117.5 . . ?
C21 C20 H20 117.5 . . ?
C20 C21 C22 120.2(9) . . ?
C20 C21 H21 119.9 . . ?
C22 C21 H21 119.9 . . ?
C23 C22 C21 114.0(8) . . ?
C23 C22 C22 123.6(10) . 2_776 ?
C21 C22 C22 122.3(10) . 2_776 ?
C24 C23 C22 122.6(9) . . ?
C24 C23 H23 118.7 . . ?
C22 C23 H23 118.7 . . ?
N2 C24 C23 122.9(9) . . ?
N2 C24 H24 118.5 . . ?
C23 C24 H24 118.5 . . ?
C26 C25 O5 121.5(10) . . ?
C26 C25 C30 121.0(9) . . ?
O5 C25 C30 117.4(9) . . ?
C25 C26 C27 118.8(11) . . ?
C25 C26 H26 120.6 . . ?
C27 C26 H26 120.6 . . ?
C28 C27 C26 117.4(11) . . ?
C28 C27 H27 121.3 . . ?
C26 C27 H27 121.3 . . ?
C29 C28 C27 125.1(11) . . ?
C29 C28 H28 117.4 . . ?
C27 C28 H28 117.4 . . ?
C28 C29 C30 118.4(12) . . ?
C28 C29 H29 120.8 . . ?
C30 C29 H29 120.8 . . ?
O6 C30 C29 126.6(11) . . ?
O6 C30 C25 114.4(9) . . ?
C29 C30 C25 119.1(10) . . ?
O6 C31 H31A 109.5 . . ?
O6 C31 H31B 109.5 . . ?
H31A C31 H31B 109.5 . . ?
O6 C31 H31C 109.5 . . ?
H31A C31 H31C 109.5 . . ?
H31B C31 H31C 109.5 . . ?
O7 C32 C33 120.6(9) . . ?
O7 C32 C37 119.4(9) . . ?
C33 C32 C37 120.0 . . ?
C34 C33 C32 120.0 . . ?
C34 C33 H33 120.0 . . ?
C32 C33 H33 120.0 . . ?
C33 C34 C35 120.0 . . ?
C33 C34 H34 120.0 . . ?
C35 C34 H34 120.0 . . ?
C36 C35 C34 120.0 . . ?
C36 C35 H35 120.0 . . ?
C34 C35 H35 120.0 . . ?
C37 C36 C35 120.0 . . ?
C37 C36 H36 120.0 . . ?
C35 C36 H36 120.0 . . ?
O8 C37 C36 123.9(10) . . ?
O8 C37 C32 115.9(10) . . ?
C36 C37 C32 120.0 . . ?
C37 O8 C38 121.1(19) . . ?
O8 C38 H38A 109.5 . . ?
O8 C38 H38B 109.5 . . ?
H38A C38 H38B 109.5 . . ?
O8 C38 H38C 109.5 . . ?
H38A C38 H38C 109.5 . . ?
H38B C38 H38C 109.5 . . ?
O7 C32A C33A 120.4(9) . . ?
O7 C32A C37A 119.2(9) . . ?
C33A C32A C37A 120.0 . . ?
C32A C33A C34A 120.0 . . ?
C32A C33A H33A 120.0 . . ?
C34A C33A H33A 120.0 . . ?
C33A C34A C35A 120.0 . . ?
C33A C34A H34A 120.0 . . ?
C35A C34A H34A 120.0 . . ?
C36A C35A C34A 120.0 . . ?
C36A C35A H35A 120.0 . . ?
C34A C35A H35A 120.0 . . ?
C35A C36A C37A 120.0 . . ?
C35A C36A H36A 120.0 . . ?
C37A C36A H36A 120.0 . . ?
O8A C37A C36A 119.7(11) . . ?
O8A C37A C32A 120.2(11) . . ?
C36A C37A C32A 120.0 . . ?
N5 C39 C40 125.0(8) . . ?
N5 C39 H39 117.5 . . ?
C40 C39 H39 117.5 . . ?
C39 C40 C41 119.8(8) . . ?
C39 C40 H40 120.1 . . ?
C41 C40 H40 120.1 . . ?
C42 C41 C40 114.3(8) . . ?
C42 C41 C41 124.2(9) . 2_675 ?
C40 C41 C41 121.4(10) . 2_675 ?
C43 C42 C41 121.8(8) . . ?
C43 C42 H42 119.1 . . ?
C41 C42 H42 119.1 . . ?
N5 C43 C42 123.8(9) . . ?
N5 C43 H43 118.1 . . ?
C42 C43 H43 118.1 . . ?
N6 C44 C45 123.6(8) . . ?
N6 C44 H44 118.2 . . ?
C45 C44 H44 118.2 . . ?
C44 C45 C46 120.3(8) . . ?
C44 C45 H45 119.9 . . ?
C46 C45 H45 119.9 . . ?
C45 C46 C47 116.0(7) . . ?
C45 C46 C46 123.1(9) . 2_565 ?
C47 C46 C46 120.8(10) . 2_565 ?
C48 C47 C46 119.9(8) . . ?
C48 C47 H47 120.1 . . ?
C46 C47 H47 120.1 . . ?
N6 C48 C47 123.8(8) . . ?
N6 C48 H48 118.1 . . ?
C47 C48 H48 118.1 . . ?
N3 C49 C50 177.7(12) . . ?
C49 C50 H50A 109.5 . . ?
C49 C50 H50B 109.5 . . ?
H50A C50 H50B 109.5 . . ?
C49 C50 H50C 109.5 . . ?
H50A C50 H50C 109.5 . . ?
H50B C50 H50C 109.5 . . ?
N7 C51 C52 177.6(10) . . ?
C51 C52 H52A 109.5 . . ?
C51 C52 H52B 109.5 . . ?
H52A C52 H52B 109.5 . . ?
C51 C52 H52C 109.5 . . ?
H52A C52 H52C 109.5 . . ?
H52B C52 H52C 109.5 . . ?
C54 C53 C55 120.0(7) . 2_676 ?
C54 C53 H53 120.0 . . ?
C55 C53 H53 120.0 2_676 . ?
C53 C54 C55 121.1(7) . . ?
C53 C54 N4 119.4(6) . . ?
C55 C54 N4 119.3(6) . . ?
C53 C55 C54 118.9(7) 2_676 . ?
C53 C55 H55 120.6 2_676 . ?
C54 C55 H55 120.6 . . ?
O11 S1 O10 115.9(7) . . ?
O11 S1 O9 119.4(8) . . ?
O10 S1 O9 109.9(7) . . ?
O11 S1 C56 104.8(5) . . ?
O10 S1 C56 102.9(6) . . ?
O9 S1 C56 101.1(5) . . ?
F2 C56 F1 104.0(10) . . ?
F2 C56 F3 105.3(9) . . ?
F1 C56 F3 106.5(9) . . ?
F2 C56 S1 113.3(8) . . ?
F1 C56 S1 113.5(8) . . ?
F3 C56 S1 113.4(7) . . ?
O12 S2 O13 114.4(10) . . ?
O12 S2 O14 112.7(11) . . ?
O13 S2 O14 111.9(10) . . ?
O12 S2 C57 112.7(9) . . ?
O13 S2 C57 106.0(9) . . ?
O14 S2 C57 97.8(14) . . ?
F4 C57 F5 107.5(15) . . ?
F4 C57 F6 100.8(17) . . ?
F5 C57 F6 95(2) . . ?
F4 C57 S2 119.0(19) . . ?
F5 C57 S2 119.0(13) . . ?
F6 C57 S2 111.2(15) . . ?
Cl1 C58 Cl2 123(4) . . ?
Cl1 C58 H58A 106.7 . . ?
Cl2 C58 H58A 106.7 . . ?
Cl1 C58 H58B 106.7 . . ?
Cl2 C58 H58B 106.7 . . ?
H58A C58 H58B 106.6 . . ?

loop_
_geom_bond_atom_site_label_1
_geom_bond_atom_site_label_2
_geom_bond_distance
_geom_bond_site_symmetry_2
_geom_bond_publ_flag
Ag1 N2 2.292(7) . ?
Ag1 N1 2.311(7) . ?
Ag1 P1 2.338(2) . ?
Ag1 N3 2.407(8) . ?
Ag2 N6 2.336(7) . ?
Ag2 N5 2.361(7) . ?
Ag2 N7 2.394(7) . ?
Ag2 P2 2.397(2) . ?
P1 O3 1.613(6) . ?
P1 O1 1.615(5) . ?
P1 N4 1.687(7) . ?
P2 O5 1.602(7) . ?
P2 O7 1.614(6) . ?
P2 N4 1.686(6) . ?
O1 C1 1.408(9) . ?
O2 C6 1.359(9) . ?
O2 C7 1.436(10) . ?
O3 C8 1.373(11) . ?
O4 C13 1.368(16) . ?
O4 C14 1.47(2) . ?
O5 C25 1.406(11) . ?
O6 C30 1.359(13) . ?
O6 C31 1.425(15) . ?
O7 C32 1.344(9) . ?
O7 C32A 1.389(9) . ?
N1 C15 1.311(12) . ?
N1 C19 1.313(12) . ?
N2 C20 1.311(11) . ?
N2 C24 1.332(12) . ?
N3 C49 1.120(12) . ?
N4 C54 1.467(9) . ?
N5 C39 1.320(10) . ?
N5 C43 1.342(11) . ?
N6 C48 1.348(11) . ?
N6 C44 1.349(11) . ?
N7 C51 1.120(11) . ?
C1 C2 1.362(12) . ?
C1 C6 1.393(11) . ?
C2 C3 1.412(12) . ?
C2 H2 0.9500 . ?
C3 C4 1.375(14) . ?
C3 H3 0.9500 . ?
C4 C5 1.375(12) . ?
C4 H4 0.9500 . ?
C5 C6 1.390(11) . ?
C5 H5 0.9500 . ?
C7 H7A 0.9800 . ?
C7 H7B 0.9800 . ?
C7 H7C 0.9800 . ?
C8 C9 1.363(14) . ?
C8 C13 1.398(14) . ?
C9 C10 1.384(17) . ?
C9 H9 0.9500 . ?
C10 C11 1.40(3) . ?
C10 H10 0.9500 . ?
C11 C12 1.39(3) . ?
C11 H11 0.9500 . ?
C12 C13 1.39(2) . ?
C12 H12 0.9500 . ?
C14 H14A 0.9800 . ?
C14 H14B 0.9800 . ?
C14 H14C 0.9800 . ?
C15 C16 1.376(14) . ?
C15 H15 0.9500 . ?
C16 C17 1.394(13) . ?
C16 H16 0.9500 . ?
C17 C18 1.382(15) . ?
C17 C17 1.500(17) 2_666 ?
C18 C19 1.382(14) . ?
C18 H18 0.9500 . ?
C19 H19 0.9500 . ?
C20 C21 1.367(14) . ?
C20 H20 0.9500 . ?
C21 C22 1.378(13) . ?
C21 H21 0.9500 . ?
C22 C23 1.368(13) . ?
C22 C22 1.484(16) 2_776 ?
C23 C24 1.355(14) . ?
C23 H23 0.9500 . ?
C24 H24 0.9500 . ?
C25 C26 1.357(14) . ?
C25 C30 1.455(15) . ?
C26 C27 1.421(16) . ?
C26 H26 0.9500 . ?
C27 C28 1.387(19) . ?
C27 H27 0.9500 . ?
C28 C29 1.342(17) . ?
C28 H28 0.9500 . ?
C29 C30 1.366(15) . ?
C29 H29 0.9500 . ?
C31 H31A 0.9800 . ?
C31 H31B 0.9800 . ?
C31 H31C 0.9800 . ?
C32 C33 1.3900 . ?
C32 C37 1.3900 . ?
C33 C34 1.3900 . ?
C33 H33 0.9500 . ?
C34 C35 1.3900 . ?
C34 H34 0.9500 . ?
C35 C36 1.3900 . ?
C35 H35 0.9500 . ?
C36 C37 1.3900 . ?
C36 H36 0.9500 . ?
C37 O8 1.369(17) . ?
O8 C38 1.44(2) . ?
C38 H38A 0.9800 . ?
C38 H38B 0.9800 . ?
C38 H38C 0.9800 . ?
C32A C33A 1.3900 . ?
C32A C37A 1.3900 . ?
C33A C34A 1.3900 . ?
C33A H33A 0.9500 . ?
C34A C35A 1.3900 . ?
C34A H34A 0.9500 . ?
C35A C36A 1.3900 . ?
C35A H35A 0.9500 . ?
C36A C37A 1.3900 . ?
C36A H36A 0.9500 . ?
C37A O8A 1.292(15) . ?
C39 C40 1.392(12) . ?
C39 H39 0.9500 . ?
C40 C41 1.403(11) . ?
C40 H40 0.9500 . ?
C41 C42 1.389(13) . ?
C41 C41 1.453(18) 2_675 ?
C42 C43 1.370(14) . ?
C42 H42 0.9500 . ?
C43 H43 0.9500 . ?
C44 C45 1.380(12) . ?
C44 H44 0.9500 . ?
C45 C46 1.392(13) . ?
C45 H45 0.9500 . ?
C46 C47 1.414(11) . ?
C46 C46 1.466(15) 2_565 ?
C47 C48 1.372(12) . ?
C47 H47 0.9500 . ?
C48 H48 0.9500 . ?
C49 C50 1.496(15) . ?
C50 H50A 0.9800 . ?
C50 H50B 0.9800 . ?
C50 H50C 0.9800 . ?
C51 C52 1.490(13) . ?
C52 H52A 0.9800 . ?
C52 H52B 0.9800 . ?
C52 H52C 0.9800 . ?
C53 C54 1.374(10) . ?
C53 C55 1.384(11) 2_676 ?
C53 H53 0.9500 . ?
C54 C55 1.392(10) . ?
C55 C53 1.384(11) 2_676 ?
C55 H55 0.9500 . ?
S1 O11 1.372(9) . ?
S1 O10 1.402(9) . ?
S1 O9 1.463(12) . ?
S1 C56 1.808(11) . ?
F1 C56 1.314(12) . ?
F2 C56 1.308(13) . ?
F3 C56 1.321(11) . ?
S2 O12 1.380(10) . ?
S2 O13 1.432(12) . ?
S2 O14 1.523(17) . ?
S2 C57 1.56(2) . ?
F4 C57 1.347(17) . ?
F5 C57 1.36(2) . ?
F6 C57 1.49(3) . ?
C58 Cl1 1.51(8) . ?
C58 Cl2 1.73(7) . ?
C58 H58A 0.9900 . ?
C58 H58B 0.9900 . ?
